data_7058912
loop_
_publ_author_name
'Oloyede, Hammed Olawale'
'Woods, Joseph A. O.'
'G\"orls, Helmar'
'Plass, Winfried'
'Eseola, Abiodun Omokehinde'

_publ_section_title
;
 Necessity of free and uncrowded coordination environments in biomimetic
 complex models: oxidative coupling by mixed-ligand cobalt(II) complexes
 of diazene-disulfonamide
;
_journal_name_full 'New Journal of Chemistry'
_journal_paper_doi 10.1039/C9NJ04396A
_journal_year 2019
_chemical_formula_moiety 'C22 H26 Co N8 O4 S2'
_chemical_formula_sum 'C22 H26 Co N8 O4 S2'
_chemical_formula_weight 589.56
_space_group_IT_number 14
_space_group_name_Hall '-P 2yn'
_space_group_name_H-M_alt 'P 1 21/n 1'
_symmetry_cell_setting monoclinic
_symmetry_space_group_name_Hall '-P 2yn'
_symmetry_space_group_name_H-M 'P 1 21/n 1'
_atom_sites_solution_hydrogens geom
_atom_sites_solution_primary direct
_atom_sites_solution_secondary difmap
_audit_creation_method SHELXL-97
_audit_update_record
;
2019-01-31 deposited with the CCDC.    2019-10-27 downloaded from the CCDC.
;
_cell_angle_alpha 90
_cell_angle_beta 94.518(3)
_cell_angle_gamma 90
_cell_formula_units_Z 12
_cell_length_a 9.2768(2)
_cell_length_b 14.5362(4)
_cell_length_c 56.2278(11)
_cell_measurement_reflns_used 48191
_cell_measurement_temperature 133(2)
_cell_measurement_theta_max 27.40
_cell_measurement_theta_min 1.45
_cell_volume 7558.7(3)
_computing_cell_refinement DENZO
_computing_data_collection COLLECT
_computing_data_reduction DENZO
_computing_molecular_graphics SHELXTL/PC
_computing_publication_material SHELXL-97
_computing_structure_refinement 'SHELXL-97 (Sheldrick, 2008)'
_computing_structure_solution 'SHELXS-97 (Sheldrick, 2008)'
_diffrn_ambient_temperature 133(2)
_diffrn_measured_fraction_theta_full 0.995
_diffrn_measured_fraction_theta_max 0.995
_diffrn_measurement_device_type KappaCCD
_diffrn_measurement_method 'phi- + omega-scan'
_diffrn_radiation_monochromator graphite
_diffrn_radiation_source 'fine-focus sealed tube'
_diffrn_radiation_type MoK\a
_diffrn_radiation_wavelength 0.71073
_diffrn_reflns_av_R_equivalents 0.0282
_diffrn_reflns_av_sigmaI/netI 0.0366
_diffrn_reflns_limit_h_max 11
_diffrn_reflns_limit_h_min -11
_diffrn_reflns_limit_k_max 12
_diffrn_reflns_limit_k_min -18
_diffrn_reflns_limit_l_max 72
_diffrn_reflns_limit_l_min -72
_diffrn_reflns_number 48191
_diffrn_reflns_theta_full 27.40
_diffrn_reflns_theta_max 27.40
_diffrn_reflns_theta_min 1.45
_exptl_absorpt_coefficient_mu 0.894
_exptl_absorpt_correction_T_max 0.7456
_exptl_absorpt_correction_T_min 0.6748
_exptl_absorpt_correction_type multi-scan
_exptl_absorpt_process_details 'SADABS, Bruker-AXS, 2002'
_exptl_crystal_colour brown
_exptl_crystal_density_diffrn 1.554
_exptl_crystal_density_method 'not measured'
_exptl_crystal_description prism
_exptl_crystal_F_000 3660
_exptl_crystal_size_max 0.122
_exptl_crystal_size_mid 0.108
_exptl_crystal_size_min 0.094
_refine_diff_density_max 0.412
_refine_diff_density_min -0.421
_refine_diff_density_rms 0.067
_refine_ls_extinction_method none
_refine_ls_goodness_of_fit_ref 1.041
_refine_ls_hydrogen_treatment constr
_refine_ls_matrix_type full
_refine_ls_number_parameters 1012
_refine_ls_number_reflns 17083
_refine_ls_number_restraints 0
_refine_ls_restrained_S_all 1.041
_refine_ls_R_factor_all 0.0387
_refine_ls_R_factor_gt 0.0320
_refine_ls_shift/su_max 0.005
_refine_ls_shift/su_mean 0.000
_refine_ls_structure_factor_coef Fsqd
_refine_ls_weighting_details 'calc w=1/[\s^2^(Fo^2^)+(0.0288P)^2^+6.0970P] where P=(Fo^2^+2Fc^2^)/3'
_refine_ls_weighting_scheme calc
_refine_ls_wR_factor_gt 0.0744
_refine_ls_wR_factor_ref 0.0773
_reflns_number_gt 14996
_reflns_number_total 17083
_reflns_threshold_expression >2sigma(I)
_cod_data_source_file c9nj04396a2.cif
_cod_data_source_block FO6502
_cod_original_sg_symbol_H-M 'P 21/n'
_cod_database_code 7058912

loop_
_symmetry_equiv_pos_as_xyz
'x, y, z'
'-x+1/2, y+1/2, -z+1/2'
'-x, -y, -z'
'x-1/2, -y-1/2, z-1/2'

loop_
_atom_site_label
_atom_site_type_symbol
_atom_site_fract_x
_atom_site_fract_y
_atom_site_fract_z
_atom_site_U_iso_or_equiv
_atom_site_adp_type
_atom_site_occupancy
_atom_site_symmetry_multiplicity
_atom_site_calc_flag
_atom_site_refinement_flags
Co1A Co 0.80342(2) 0.365284(16) 0.622352(4) 0.01013(5) Uani 1 1 d .
S1A S 0.70256(5) 0.28102(3) 0.576704(8) 0.01288(9) Uani 1 1 d .
S2A S 0.64445(5) 0.43799(3) 0.667976(8) 0.01387(9) Uani 1 1 d .
O1A O 0.69877(14) 0.18516(9) 0.56976(3) 0.0205(3) Uani 1 1 d .
O2A O 0.59575(13) 0.31107(9) 0.59261(2) 0.0175(3) Uani 1 1 d .
O3A O 0.53188(14) 0.42733(10) 0.64891(3) 0.0227(3) Uani 1 1 d .
O4A O 0.64508(16) 0.52352(9) 0.68132(3) 0.0231(3) Uani 1 1 d .
N1A N 0.85252(15) 0.31315(10) 0.59054(3) 0.0116(3) Uani 1 1 d .
N2A N 1.12809(15) 0.35652(10) 0.62076(3) 0.0117(3) Uani 1 1 d .
N3A N 1.01724(15) 0.37573(9) 0.63189(3) 0.0109(3) Uani 1 1 d .
N4A N 0.79307(15) 0.42028(10) 0.65616(3) 0.0122(3) Uani 1 1 d .
N5A N 0.77047(16) 0.23480(10) 0.63820(3) 0.0140(3) Uani 1 1 d .
N6A N 0.80602(17) 0.11832(10) 0.66340(3) 0.0155(3) Uani 1 1 d .
N7A N 0.77699(16) 0.50021(10) 0.60805(3) 0.0140(3) Uani 1 1 d .
N8A N 0.69529(16) 0.64063(10) 0.60007(3) 0.0146(3) Uani 1 1 d .
C1A C 0.98769(18) 0.29348(11) 0.58300(3) 0.0116(3) Uani 1 1 d .
C2A C 1.0101(2) 0.24989(12) 0.56106(3) 0.0154(4) Uani 1 1 d .
H2AA H 0.9286 0.2345 0.5505 0.018 Uiso 1 1 calc R
C3A C 1.1471(2) 0.22903(13) 0.55455(4) 0.0187(4) Uani 1 1 d .
H3AA H 1.1574 0.1985 0.5398 0.022 Uiso 1 1 calc R
C4A C 1.2701(2) 0.25189(13) 0.56916(4) 0.0185(4) Uani 1 1 d .
H4AA H 1.3638 0.2368 0.5647 0.022 Uiso 1 1 calc R
C5A C 1.25218(19) 0.29703(12) 0.59029(3) 0.0150(4) Uani 1 1 d .
H5AA H 1.3355 0.3150 0.6001 0.018 Uiso 1 1 calc R
C6A C 1.11459(18) 0.31735(11) 0.59785(3) 0.0115(3) Uani 1 1 d .
C7A C 1.04985(18) 0.40848(11) 0.65556(3) 0.0119(3) Uani 1 1 d .
C8A C 1.1916(2) 0.41783(12) 0.66588(3) 0.0164(4) Uani 1 1 d .
H8AA H 1.2712 0.4045 0.6568 0.020 Uiso 1 1 calc R
C9A C 1.2150(2) 0.44648(14) 0.68927(4) 0.0214(4) Uani 1 1 d .
H9AA H 1.3108 0.4531 0.6964 0.026 Uiso 1 1 calc R
C10A C 1.0974(2) 0.46572(13) 0.70243(3) 0.0191(4) Uani 1 1 d .
H10A H 1.1141 0.4843 0.7186 0.023 Uiso 1 1 calc R
C11A C 0.9566(2) 0.45836(12) 0.69239(3) 0.0157(4) Uani 1 1 d .
H11A H 0.8784 0.4724 0.7017 0.019 Uiso 1 1 calc R
C12A C 0.92829(19) 0.43023(11) 0.66843(3) 0.0115(3) Uani 1 1 d .
C13A C 0.6215(2) 0.34833(13) 0.68875(4) 0.0189(4) Uani 1 1 d .
H13A H 0.5286 0.3560 0.6957 0.028 Uiso 1 1 calc R
H13B H 0.7001 0.3507 0.7015 0.028 Uiso 1 1 calc R
H13C H 0.6233 0.2888 0.6806 0.028 Uiso 1 1 calc R
C14A C 0.6742(2) 0.34763(14) 0.55037(4) 0.0217(4) Uani 1 1 d .
H14A H 0.5757 0.3375 0.5432 0.033 Uiso 1 1 calc R
H14B H 0.7438 0.3293 0.5390 0.033 Uiso 1 1 calc R
H14C H 0.6873 0.4129 0.5543 0.033 Uiso 1 1 calc R
C15A C 0.8649(2) 0.19255(12) 0.65348(3) 0.0162(4) Uani 1 1 d .
H15A H 0.9619 0.2122 0.6570 0.019 Uiso 1 1 calc R
C16A C 0.6440(2) 0.18431(12) 0.63858(3) 0.0170(4) Uani 1 1 d .
H16A H 0.5560 0.1978 0.6294 0.020 Uiso 1 1 calc R
C17A C 0.6645(2) 0.11258(13) 0.65400(4) 0.0181(4) Uani 1 1 d .
H17A H 0.5952 0.0675 0.6576 0.022 Uiso 1 1 calc R
C18A C 0.8798(2) 0.05568(13) 0.68078(4) 0.0212(4) Uani 1 1 d .
H18A H 0.9795 0.0766 0.6845 0.032 Uiso 1 1 calc R
H18B H 0.8805 -0.0065 0.6741 0.032 Uiso 1 1 calc R
H18C H 0.8288 0.0551 0.6954 0.032 Uiso 1 1 calc R
C19A C 0.6922(2) 0.56736(12) 0.61468(3) 0.0150(4) Uani 1 1 d .
H19A H 0.6362 0.5642 0.6281 0.018 Uiso 1 1 calc R
C20A C 0.8374(2) 0.53310(13) 0.58796(3) 0.0168(4) Uani 1 1 d .
H20A H 0.9036 0.5004 0.5791 0.020 Uiso 1 1 calc R
C21A C 0.7874(2) 0.61961(13) 0.58293(4) 0.0177(4) Uani 1 1 d .
H21A H 0.8114 0.6578 0.5701 0.021 Uiso 1 1 calc R
C22A C 0.6049(2) 0.72289(12) 0.60090(4) 0.0193(4) Uani 1 1 d .
H22A H 0.5835 0.7347 0.6174 0.029 Uiso 1 1 calc R
H22B H 0.5143 0.7133 0.5910 0.029 Uiso 1 1 calc R
H22C H 0.6563 0.7757 0.5948 0.029 Uiso 1 1 calc R
Co1B Co 0.36881(2) 0.962604(15) 0.701665(4) 0.01018(5) Uani 1 1 d .
S1B S 0.46156(5) 0.83475(3) 0.665336(8) 0.01451(9) Uani 1 1 d .
S2B S 0.51798(5) 1.13689(3) 0.729297(8) 0.01362(9) Uani 1 1 d .
O1B O 0.41626(15) 0.82792(9) 0.64025(2) 0.0214(3) Uani 1 1 d .
O2B O 0.55858(14) 0.90998(9) 0.67276(3) 0.0191(3) Uani 1 1 d .
O3B O 0.61068(14) 1.11474(10) 0.71064(2) 0.0209(3) Uani 1 1 d .
O4B O 0.48585(15) 1.23374(9) 0.73235(2) 0.0195(3) Uani 1 1 d .
N1B N 0.32969(16) 0.84812(10) 0.68202(3) 0.0128(3) Uani 1 1 d .
N2B N 0.07744(16) 0.88573(10) 0.71228(3) 0.0152(3) Uani 1 1 d .
N3B N 0.17987(16) 0.94281(10) 0.71682(3) 0.0125(3) Uani 1 1 d .
N4B N 0.37678(16) 1.07485(10) 0.72444(3) 0.0125(3) Uani 1 1 d .
N5B N 0.50477(16) 0.89074(10) 0.72729(3) 0.0139(3) Uani 1 1 d .
N6B N 0.57065(17) 0.80171(10) 0.75819(3) 0.0172(3) Uani 1 1 d .
N7B N 0.28808(16) 1.04786(10) 0.67293(3) 0.0139(3) Uani 1 1 d .
N8B N 0.19161(17) 1.08871(10) 0.63722(3) 0.0158(3) Uani 1 1 d .
C1B C 0.20416(19) 0.79532(11) 0.68028(3) 0.0123(3) Uani 1 1 d .
C2B C 0.1826(2) 0.71931(12) 0.66470(3) 0.0164(4) Uani 1 1 d .
H2BA H 0.2554 0.7045 0.6544 0.020 Uiso 1 1 calc R
C3B C 0.0592(2) 0.66600(12) 0.66404(3) 0.0176(4) Uani 1 1 d .
H3BA H 0.0501 0.6146 0.6536 0.021 Uiso 1 1 calc R
C4B C -0.0525(2) 0.68612(13) 0.67841(4) 0.0188(4) Uani 1 1 d .
H4BA H -0.1372 0.6493 0.6779 0.023 Uiso 1 1 calc R
C5B C -0.0363(2) 0.76088(13) 0.69341(4) 0.0178(4) Uani 1 1 d .
H5BA H -0.1125 0.7758 0.7031 0.021 Uiso 1 1 calc R
C6B C 0.08902(19) 0.81631(12) 0.69502(3) 0.0143(4) Uani 1 1 d .
C7B C 0.15598(19) 1.00730(12) 0.73542(3) 0.0129(3) Uani 1 1 d .
C8B C 0.0401(2) 1.00115(13) 0.74985(3) 0.0175(4) Uani 1 1 d .
H8BA H -0.0303 0.9542 0.7470 0.021 Uiso 1 1 calc R
C9B C 0.0277(2) 1.06339(13) 0.76828(3) 0.0186(4) Uani 1 1 d .
H9BA H -0.0505 1.0590 0.7782 0.022 Uiso 1 1 calc R
C10B C 0.1314(2) 1.13247(13) 0.77217(3) 0.0176(4) Uani 1 1 d .
H10B H 0.1234 1.1749 0.7849 0.021 Uiso 1 1 calc R
C11B C 0.2457(2) 1.14034(12) 0.75786(3) 0.0146(4) Uani 1 1 d .
H11B H 0.3133 1.1890 0.7606 0.018 Uiso 1 1 calc R
C12B C 0.26322(19) 1.07705(12) 0.73925(3) 0.0129(3) Uani 1 1 d .
C13B C 0.6086(2) 1.09950(13) 0.75662(3) 0.0175(4) Uani 1 1 d .
H13D H 0.6988 1.1341 0.7597 0.026 Uiso 1 1 calc R
H13E H 0.6305 1.0337 0.7556 0.026 Uiso 1 1 calc R
H13F H 0.5465 1.1100 0.7697 0.026 Uiso 1 1 calc R
C14B C 0.5529(2) 0.73173(13) 0.67392(4) 0.0228(4) Uani 1 1 d .
H14D H 0.6362 0.7237 0.6644 0.034 Uiso 1 1 calc R
H14E H 0.4869 0.6795 0.6712 0.034 Uiso 1 1 calc R
H14F H 0.5863 0.7349 0.6909 0.034 Uiso 1 1 calc R
C15B C 0.4598(2) 0.84335(12) 0.74546(3) 0.0159(4) Uani 1 1 d .
H15B H 0.3617 0.8392 0.7491 0.019 Uiso 1 1 calc R
C16B C 0.6532(2) 0.87891(13) 0.72860(4) 0.0182(4) Uani 1 1 d .
H16B H 0.7163 0.9049 0.7179 0.022 Uiso 1 1 calc R
C17B C 0.6952(2) 0.82418(13) 0.74762(4) 0.0184(4) Uani 1 1 d .
H17B H 0.7909 0.8053 0.7526 0.022 Uiso 1 1 calc R
C18B C 0.5576(2) 0.74008(13) 0.77850(4) 0.0242(4) Uani 1 1 d .
H18D H 0.4906 0.6900 0.7738 0.036 Uiso 1 1 calc R
H18E H 0.5207 0.7746 0.7917 0.036 Uiso 1 1 calc R
H18F H 0.6527 0.7144 0.7836 0.036 Uiso 1 1 calc R
C19B C 0.2211(2) 1.01873(12) 0.65256(3) 0.0161(4) Uani 1 1 d .
H19B H 0.1970 0.9563 0.6492 0.019 Uiso 1 1 calc R
C20B C 0.3009(2) 1.14210(12) 0.67028(3) 0.0162(4) Uani 1 1 d .
H20B H 0.3438 1.1827 0.6820 0.019 Uiso 1 1 calc R
C21B C 0.2430(2) 1.16781(13) 0.64836(4) 0.0179(4) Uani 1 1 d .
H21B H 0.2388 1.2284 0.6420 0.022 Uiso 1 1 calc R
C22B C 0.1151(2) 1.08069(14) 0.61348(4) 0.0233(4) Uani 1 1 d .
H22D H 0.0941 1.0158 0.6100 0.035 Uiso 1 1 calc R
H22E H 0.1757 1.1056 0.6015 0.035 Uiso 1 1 calc R
H22F H 0.0243 1.1153 0.6131 0.035 Uiso 1 1 calc R
Co1C Co 0.09659(3) 0.791203(16) 0.544684(4) 0.01257(6) Uani 1 1 d .
S1C S 0.35580(5) 0.70524(3) 0.517813(9) 0.01821(10) Uani 1 1 d .
S2C S -0.12567(5) 0.93103(3) 0.532493(8) 0.01587(9) Uani 1 1 d .
O1C O 0.37807(18) 0.61454(10) 0.50794(3) 0.0273(3) Uani 1 1 d .
O2C O 0.28528(17) 0.77151(10) 0.50166(3) 0.0252(3) Uani 1 1 d .
O3C O -0.04660(16) 0.89482(9) 0.51319(2) 0.0220(3) Uani 1 1 d .
O4C O -0.28145(15) 0.93402(9) 0.52818(3) 0.0233(3) Uani 1 1 d .
N1C N 0.26908(17) 0.70458(10) 0.54110(3) 0.0163(3) Uani 1 1 d .
N2C N 0.12031(16) 0.73872(10) 0.57829(3) 0.0145(3) Uani 1 1 d .
N3C N 0.06489(17) 0.76061(10) 0.59747(3) 0.0166(3) Uani 1 1 d .
N4C N -0.06808(17) 0.86872(10) 0.55491(3) 0.0155(3) Uani 1 1 d .
N5C N 0.24652(17) 0.90309(11) 0.54854(3) 0.0166(3) Uani 1 1 d .
N6C N 0.38619(16) 1.02008(10) 0.54026(3) 0.0160(3) Uani 1 1 d .
N7C N -0.03179(17) 0.68349(10) 0.52820(3) 0.0154(3) Uani 1 1 d .
N8C N -0.18192(18) 0.60905(11) 0.50261(3) 0.0199(3) Uani 1 1 d .
C1C C 0.29801(19) 0.64583(12) 0.56043(3) 0.0138(4) Uani 1 1 d .
C2C C 0.3952(2) 0.57104(12) 0.56183(3) 0.0162(4) Uani 1 1 d .
H2CA H 0.4506 0.5578 0.5487 0.019 Uiso 1 1 calc R
C3C C 0.4106(2) 0.51666(13) 0.58211(4) 0.0188(4) Uani 1 1 d .
H3CA H 0.4766 0.4666 0.5827 0.023 Uiso 1 1 calc R
C4C C 0.3309(2) 0.53397(13) 0.60173(4) 0.0197(4) Uani 1 1 d .
H4CA H 0.3422 0.4958 0.6155 0.024 Uiso 1 1 calc R
C5C C 0.2358(2) 0.60712(13) 0.60096(3) 0.0174(4) Uani 1 1 d .
H5CA H 0.1815 0.6196 0.6142 0.021 Uiso 1 1 calc R
C6C C 0.21915(19) 0.66298(12) 0.58063(3) 0.0146(4) Uani 1 1 d .
C7C C -0.03979(19) 0.83107(12) 0.59744(3) 0.0154(4) Uani 1 1 d .
C8C C -0.0807(2) 0.84646(13) 0.62071(4) 0.0189(4) Uani 1 1 d .
H8CA H -0.0351 0.8116 0.6335 0.023 Uiso 1 1 calc R
C9C C -0.1843(2) 0.91002(14) 0.62567(4) 0.0220(4) Uani 1 1 d .
H9CA H -0.2097 0.9194 0.6415 0.026 Uiso 1 1 calc R
C10C C -0.2508(2) 0.96035(13) 0.60670(4) 0.0215(4) Uani 1 1 d .
H10C H -0.3222 1.0048 0.6097 0.026 Uiso 1 1 calc R
C11C C -0.2146(2) 0.94654(13) 0.58362(4) 0.0188(4) Uani 1 1 d .
H11C H -0.2635 0.9811 0.5711 0.023 Uiso 1 1 calc R
C12C C -0.10763(19) 0.88300(12) 0.57793(3) 0.0145(4) Uani 1 1 d .
C13C C -0.0664(2) 1.04492(13) 0.53820(4) 0.0224(4) Uani 1 1 d .
H13G H -0.0859 1.0822 0.5238 0.034 Uiso 1 1 calc R
H13H H 0.0377 1.0449 0.5428 0.034 Uiso 1 1 calc R
H13I H -0.1181 1.0709 0.5512 0.034 Uiso 1 1 calc R
C14C C 0.5285(2) 0.74931(16) 0.52703(4) 0.0308(5) Uani 1 1 d .
H14G H 0.5861 0.7544 0.5132 0.046 Uiso 1 1 calc R
H14H H 0.5771 0.7078 0.5388 0.046 Uiso 1 1 calc R
H14I H 0.5183 0.8102 0.5342 0.046 Uiso 1 1 calc R
C15C C 0.2903(2) 0.95671(12) 0.53151(4) 0.0174(4) Uani 1 1 d .
H15C H 0.2580 0.9512 0.5151 0.021 Uiso 1 1 calc R
C16C C 0.3199(2) 0.93327(14) 0.56932(4) 0.0215(4) Uani 1 1 d .
H16C H 0.3116 0.9076 0.5847 0.026 Uiso 1 1 calc R
C17C C 0.4064(2) 1.00561(14) 0.56449(4) 0.0223(4) Uani 1 1 d .
H17C H 0.4682 1.0393 0.5756 0.027 Uiso 1 1 calc R
C18C C 0.4592(2) 1.08912(13) 0.52645(4) 0.0202(4) Uani 1 1 d .
H18G H 0.4351 1.1508 0.5319 0.030 Uiso 1 1 calc R
H18H H 0.4273 1.0827 0.5095 0.030 Uiso 1 1 calc R
H18I H 0.5641 1.0799 0.5287 0.030 Uiso 1 1 calc R
C19C C -0.1256(2) 0.69096(13) 0.50940(4) 0.0199(4) Uani 1 1 d .
H19C H -0.1503 0.7474 0.5016 0.024 Uiso 1 1 calc R
C20C C -0.0272(2) 0.59055(13) 0.53351(4) 0.0189(4) Uani 1 1 d .
H20C H 0.0321 0.5633 0.5461 0.023 Uiso 1 1 calc R
C21C C -0.1202(2) 0.54410(13) 0.51793(4) 0.0198(4) Uani 1 1 d .
H21C H -0.1387 0.4798 0.5177 0.024 Uiso 1 1 calc R
C22C C -0.2887(3) 0.59192(16) 0.48257(4) 0.0319(5) Uani 1 1 d .
H22G H -0.3055 0.6487 0.4734 0.048 Uiso 1 1 calc R
H22H H -0.3796 0.5715 0.4886 0.048 Uiso 1 1 calc R
H22I H -0.2526 0.5441 0.4723 0.048 Uiso 1 1 calc R

loop_
_atom_site_aniso_label
_atom_site_aniso_U_11
_atom_site_aniso_U_22
_atom_site_aniso_U_33
_atom_site_aniso_U_23
_atom_site_aniso_U_13
_atom_site_aniso_U_12
Co1A 0.00871(11) 0.01151(11) 0.01022(12) -0.00011(8) 0.00103(9) 0.00028(8)
S1A 0.01081(19) 0.0150(2) 0.0125(2) -0.00067(16) -0.00149(16) -0.00124(16)
S2A 0.0124(2) 0.0162(2) 0.0136(2) 0.00410(16) 0.00462(17) 0.00382(16)
O1A 0.0205(7) 0.0171(7) 0.0236(8) -0.0051(5) 0.0003(6) -0.0048(5)
O2A 0.0112(6) 0.0221(7) 0.0191(7) 0.0005(5) 0.0006(5) 0.0006(5)
O3A 0.0116(6) 0.0376(8) 0.0190(8) 0.0083(6) 0.0024(5) 0.0042(6)
O4A 0.0280(8) 0.0172(7) 0.0257(8) 0.0006(6) 0.0125(6) 0.0072(6)
N1A 0.0096(7) 0.0129(7) 0.0121(8) -0.0019(5) 0.0001(6) -0.0003(5)
N2A 0.0110(7) 0.0105(7) 0.0140(8) 0.0001(5) 0.0024(6) -0.0001(5)
N3A 0.0105(7) 0.0091(7) 0.0131(8) 0.0008(5) 0.0013(6) 0.0009(5)
N4A 0.0097(7) 0.0169(7) 0.0104(8) -0.0003(6) 0.0022(6) 0.0012(6)
N5A 0.0142(7) 0.0138(7) 0.0141(8) -0.0001(6) 0.0025(6) -0.0011(6)
N6A 0.0192(8) 0.0137(7) 0.0140(8) 0.0011(6) 0.0032(6) 0.0022(6)
N7A 0.0140(7) 0.0146(7) 0.0134(8) 0.0002(6) 0.0012(6) -0.0004(6)
N8A 0.0166(7) 0.0117(7) 0.0155(8) -0.0012(6) 0.0017(6) -0.0001(6)
C1A 0.0122(8) 0.0083(8) 0.0143(9) 0.0015(6) 0.0015(7) -0.0003(6)
C2A 0.0172(9) 0.0151(9) 0.0140(10) -0.0031(7) 0.0021(7) -0.0033(7)
C3A 0.0209(9) 0.0182(9) 0.0181(10) -0.0063(7) 0.0085(8) -0.0036(7)
C4A 0.0147(9) 0.0180(9) 0.0240(11) -0.0032(7) 0.0089(8) -0.0017(7)
C5A 0.0129(8) 0.0133(8) 0.0190(10) 0.0005(7) 0.0031(7) -0.0012(7)
C6A 0.0126(8) 0.0090(8) 0.0132(9) 0.0005(6) 0.0028(7) -0.0009(6)
C7A 0.0127(8) 0.0089(8) 0.0141(9) 0.0001(6) 0.0005(7) -0.0008(6)
C8A 0.0126(8) 0.0171(9) 0.0192(10) -0.0036(7) -0.0006(7) 0.0006(7)
C9A 0.0174(9) 0.0245(10) 0.0210(11) -0.0069(8) -0.0058(8) 0.0003(8)
C10A 0.0249(10) 0.0185(9) 0.0132(10) -0.0045(7) -0.0028(8) -0.0010(8)
C11A 0.0208(9) 0.0132(8) 0.0133(9) -0.0019(7) 0.0023(7) -0.0003(7)
C12A 0.0143(8) 0.0081(8) 0.0120(9) 0.0012(6) 0.0006(7) -0.0002(6)
C13A 0.0187(9) 0.0204(10) 0.0183(10) 0.0070(7) 0.0066(8) 0.0012(7)
C14A 0.0224(10) 0.0265(10) 0.0153(10) 0.0032(8) -0.0041(8) 0.0021(8)
C15A 0.0150(9) 0.0163(9) 0.0176(10) 0.0004(7) 0.0034(7) 0.0009(7)
C16A 0.0148(9) 0.0168(9) 0.0193(10) 0.0001(7) 0.0018(7) -0.0027(7)
C17A 0.0190(9) 0.0148(9) 0.0210(11) 0.0004(7) 0.0045(8) -0.0028(7)
C18A 0.0284(10) 0.0160(9) 0.0187(11) 0.0024(7) 0.0001(8) 0.0063(8)
C19A 0.0184(9) 0.0151(9) 0.0117(9) -0.0001(7) 0.0026(7) 0.0000(7)
C20A 0.0194(9) 0.0161(9) 0.0158(10) -0.0007(7) 0.0064(7) 0.0004(7)
C21A 0.0195(9) 0.0162(9) 0.0179(10) 0.0014(7) 0.0059(8) -0.0024(7)
C22A 0.0217(10) 0.0132(9) 0.0234(11) -0.0002(7) 0.0032(8) 0.0028(7)
Co1B 0.01039(11) 0.00906(11) 0.01115(12) 0.00075(8) 0.00112(9) 0.00015(8)
S1B 0.0155(2) 0.0118(2) 0.0168(2) -0.00006(16) 0.00513(17) 0.00117(16)
S2B 0.0141(2) 0.0139(2) 0.0127(2) 0.00155(16) 0.00005(16) -0.00225(16)
O1B 0.0270(7) 0.0228(7) 0.0152(7) -0.0019(5) 0.0065(6) 0.0011(6)
O2B 0.0178(7) 0.0159(7) 0.0243(8) 0.0008(5) 0.0063(6) -0.0033(5)
O3B 0.0177(7) 0.0273(7) 0.0181(8) 0.0007(6) 0.0043(5) -0.0042(6)
O4B 0.0229(7) 0.0128(6) 0.0222(8) 0.0018(5) -0.0024(6) -0.0042(5)
N1B 0.0140(7) 0.0098(7) 0.0147(8) -0.0006(5) 0.0026(6) 0.0003(6)
N2B 0.0142(7) 0.0137(7) 0.0178(9) 0.0012(6) 0.0015(6) -0.0009(6)
N3B 0.0116(7) 0.0122(7) 0.0134(8) 0.0033(6) 0.0001(6) 0.0012(6)
N4B 0.0127(7) 0.0130(7) 0.0117(8) -0.0011(5) 0.0000(6) -0.0012(6)
N5B 0.0157(7) 0.0115(7) 0.0143(8) -0.0007(6) 0.0001(6) 0.0013(6)
N6B 0.0226(8) 0.0116(7) 0.0161(9) 0.0016(6) -0.0057(7) 0.0008(6)
N7B 0.0145(7) 0.0123(7) 0.0149(8) 0.0016(6) 0.0017(6) 0.0013(6)
N8B 0.0187(8) 0.0155(8) 0.0128(8) 0.0018(6) -0.0007(6) 0.0011(6)
C1B 0.0152(8) 0.0086(8) 0.0129(9) 0.0037(6) -0.0008(7) 0.0015(6)
C2B 0.0184(9) 0.0144(9) 0.0167(10) -0.0008(7) 0.0027(7) 0.0011(7)
C3B 0.0216(9) 0.0123(9) 0.0186(10) -0.0012(7) -0.0013(8) -0.0001(7)
C4B 0.0166(9) 0.0137(9) 0.0256(11) 0.0030(7) -0.0006(8) -0.0027(7)
C5B 0.0153(9) 0.0160(9) 0.0224(11) 0.0034(7) 0.0032(8) 0.0017(7)
C6B 0.0172(9) 0.0111(8) 0.0143(9) 0.0015(6) 0.0001(7) 0.0010(7)
C7B 0.0136(8) 0.0129(8) 0.0121(9) 0.0015(6) -0.0006(7) 0.0019(7)
C8B 0.0143(9) 0.0197(9) 0.0184(10) 0.0016(7) 0.0003(7) 0.0000(7)
C9B 0.0150(9) 0.0256(10) 0.0157(10) 0.0028(7) 0.0042(7) 0.0050(7)
C10B 0.0208(9) 0.0199(9) 0.0120(10) -0.0021(7) -0.0001(7) 0.0061(7)
C11B 0.0162(9) 0.0130(8) 0.0142(9) -0.0010(7) -0.0015(7) 0.0010(7)
C12B 0.0133(8) 0.0130(8) 0.0121(9) 0.0023(6) -0.0019(7) 0.0029(6)
C13B 0.0170(9) 0.0194(9) 0.0154(10) 0.0021(7) -0.0024(7) -0.0015(7)
C14B 0.0202(10) 0.0171(9) 0.0316(12) 0.0014(8) 0.0046(8) 0.0057(8)
C15B 0.0167(9) 0.0136(9) 0.0168(10) 0.0003(7) -0.0021(7) 0.0001(7)
C16B 0.0164(9) 0.0170(9) 0.0212(11) -0.0012(7) 0.0019(8) 0.0023(7)
C17B 0.0165(9) 0.0151(9) 0.0228(11) -0.0022(7) -0.0033(8) 0.0038(7)
C18B 0.0340(11) 0.0161(9) 0.0211(11) 0.0067(8) -0.0066(9) -0.0020(8)
C19B 0.0199(9) 0.0127(9) 0.0155(10) 0.0019(7) 0.0003(7) 0.0011(7)
C20B 0.0181(9) 0.0122(8) 0.0179(10) 0.0011(7) -0.0021(7) -0.0005(7)
C21B 0.0179(9) 0.0123(9) 0.0230(11) 0.0024(7) -0.0020(8) 0.0001(7)
C22B 0.0331(11) 0.0197(10) 0.0159(10) 0.0023(7) -0.0053(8) -0.0016(8)
Co1C 0.01507(12) 0.01104(12) 0.01153(13) 0.00046(9) 0.00058(9) 0.00015(9)
S1C 0.0244(2) 0.0156(2) 0.0151(2) -0.00007(17) 0.00506(19) -0.00026(18)
S2C 0.0216(2) 0.0108(2) 0.0149(2) 0.00008(16) -0.00059(18) -0.00021(17)
O1C 0.0439(9) 0.0185(7) 0.0204(8) -0.0034(6) 0.0083(7) 0.0036(6)
O2C 0.0387(9) 0.0209(7) 0.0161(8) 0.0039(5) 0.0027(6) 0.0044(6)
O3C 0.0341(8) 0.0149(6) 0.0174(7) 0.0005(5) 0.0046(6) -0.0009(6)
O4C 0.0243(7) 0.0198(7) 0.0245(8) 0.0022(6) -0.0067(6) 0.0012(6)
N1C 0.0164(8) 0.0155(8) 0.0173(9) 0.0005(6) 0.0024(6) 0.0024(6)
N2C 0.0141(7) 0.0147(7) 0.0145(8) -0.0010(6) 0.0003(6) -0.0023(6)
N3C 0.0180(8) 0.0148(8) 0.0167(8) -0.0013(6) 0.0006(6) -0.0002(6)
N4C 0.0170(8) 0.0133(7) 0.0161(8) 0.0002(6) 0.0010(6) 0.0013(6)
N5C 0.0169(8) 0.0157(8) 0.0171(9) 0.0004(6) 0.0000(6) 0.0010(6)
N6C 0.0145(7) 0.0147(8) 0.0189(9) -0.0007(6) 0.0012(6) -0.0005(6)
N7C 0.0164(7) 0.0144(7) 0.0156(8) -0.0015(6) 0.0031(6) -0.0005(6)
N8C 0.0230(8) 0.0170(8) 0.0190(9) -0.0018(6) -0.0018(7) -0.0049(6)
C1C 0.0121(8) 0.0126(8) 0.0162(10) -0.0010(7) -0.0007(7) -0.0032(7)
C2C 0.0158(9) 0.0148(9) 0.0180(10) -0.0032(7) 0.0002(7) -0.0005(7)
C3C 0.0172(9) 0.0134(9) 0.0249(11) -0.0005(7) -0.0034(8) 0.0017(7)
C4C 0.0216(10) 0.0180(9) 0.0190(10) 0.0045(7) -0.0024(8) -0.0022(7)
C5C 0.0179(9) 0.0193(9) 0.0150(10) -0.0004(7) 0.0022(7) -0.0023(7)
C6C 0.0137(8) 0.0126(8) 0.0172(10) -0.0004(7) -0.0010(7) -0.0008(7)
C7C 0.0152(8) 0.0131(8) 0.0177(10) -0.0018(7) -0.0007(7) -0.0008(7)
C8C 0.0213(9) 0.0176(9) 0.0171(10) 0.0003(7) -0.0020(8) -0.0019(7)
C9C 0.0273(10) 0.0227(10) 0.0160(10) -0.0054(7) 0.0013(8) -0.0006(8)
C10C 0.0227(10) 0.0182(9) 0.0234(11) -0.0043(8) 0.0017(8) 0.0058(8)
C11C 0.0196(9) 0.0158(9) 0.0205(10) 0.0003(7) -0.0013(8) 0.0031(7)
C12C 0.0153(8) 0.0113(8) 0.0167(10) -0.0013(7) -0.0001(7) -0.0019(7)
C13C 0.0321(11) 0.0115(9) 0.0238(11) -0.0017(7) 0.0026(9) -0.0033(8)
C14C 0.0251(11) 0.0309(12) 0.0375(14) 0.0048(10) 0.0101(10) -0.0073(9)
C15C 0.0188(9) 0.0166(9) 0.0162(10) -0.0013(7) -0.0020(7) -0.0016(7)
C16C 0.0240(10) 0.0220(10) 0.0182(11) -0.0005(7) -0.0003(8) -0.0010(8)
C17C 0.0256(10) 0.0228(10) 0.0178(11) -0.0030(8) -0.0037(8) -0.0024(8)
C18C 0.0206(9) 0.0157(9) 0.0243(11) 0.0009(7) 0.0027(8) -0.0034(7)
C19C 0.0210(9) 0.0152(9) 0.0225(11) -0.0010(7) -0.0034(8) -0.0016(7)
C20C 0.0228(10) 0.0158(9) 0.0182(10) 0.0020(7) 0.0033(8) -0.0001(7)
C21C 0.0244(10) 0.0147(9) 0.0209(11) -0.0006(7) 0.0051(8) -0.0036(8)
C22C 0.0373(13) 0.0281(12) 0.0281(13) -0.0011(9) -0.0118(10) -0.0130(10)

loop_
_atom_type_symbol
_atom_type_description
_atom_type_scat_dispersion_real
_atom_type_scat_dispersion_imag
_atom_type_scat_source
C C 0.0033 0.0016 'International Tables Vol C Tables 4.2.6.8 and 6.1.1.4'
H H 0.0000 0.0000 'International Tables Vol C Tables 4.2.6.8 and 6.1.1.4'
N N 0.0061 0.0033 'International Tables Vol C Tables 4.2.6.8 and 6.1.1.4'
O O 0.0106 0.0060 'International Tables Vol C Tables 4.2.6.8 and 6.1.1.4'
S S 0.1246 0.1234 'International Tables Vol C Tables 4.2.6.8 and 6.1.1.4'
Co Co 0.3494 0.9721 'International Tables Vol C Tables 4.2.6.8 and 6.1.1.4'

loop_
_geom_angle_atom_site_label_1
_geom_angle_atom_site_label_2
_geom_angle_atom_site_label_3
_geom_angle
N3A Co1A N1A 88.75(6)
N3A Co1A N4A 80.96(6)
N1A Co1A N4A 169.70(6)
N3A Co1A N7A 96.47(6)
N1A Co1A N7A 92.19(6)
N4A Co1A N7A 88.79(6)
N3A Co1A N5A 97.26(6)
N1A Co1A N5A 94.93(6)
N4A Co1A N5A 86.63(6)
N7A Co1A N5A 164.66(6)
O1A S1A O2A 116.90(8)
O1A S1A N1A 114.32(8)
O2A S1A N1A 102.75(8)
O1A S1A C14A 107.57(9)
O2A S1A C14A 106.65(9)
N1A S1A C14A 108.14(9)
O3A S2A O4A 116.65(9)
O3A S2A N4A 105.72(8)
O4A S2A N4A 112.61(8)
O3A S2A C13A 107.03(9)
O4A S2A C13A 106.53(9)
N4A S2A C13A 107.91(9)
C1A N1A S1A 124.17(13)
C1A N1A Co1A 128.24(12)
S1A N1A Co1A 106.81(8)
N3A N2A C6A 121.42(15)
N2A N3A C7A 114.31(14)
N2A N3A Co1A 131.75(12)
C7A N3A Co1A 113.91(11)
C12A N4A S2A 123.43(13)
C12A N4A Co1A 112.97(11)
S2A N4A Co1A 123.22(8)
C15A N5A C16A 105.13(15)
C15A N5A Co1A 125.03(12)
C16A N5A Co1A 128.93(12)
C15A N6A C17A 107.11(15)
C15A N6A C18A 126.11(17)
C17A N6A C18A 126.77(16)
C19A N7A C20A 105.22(15)
C19A N7A Co1A 128.75(13)
C20A N7A Co1A 125.79(12)
C19A N8A C21A 107.27(15)
C19A N8A C22A 125.93(16)
C21A N8A C22A 126.49(16)
N1A C1A C2A 123.86(16)
N1A C1A C6A 119.64(16)
C2A C1A C6A 116.50(16)
C3A C2A C1A 121.95(17)
C3A C2A H2AA 119.0
C1A C2A H2AA 119.0
C2A C3A C4A 121.24(18)
C2A C3A H3AA 119.4
C4A C3A H3AA 119.4
C5A C4A C3A 118.24(17)
C5A C4A H4AA 120.9
C3A C4A H4AA 120.9
C4A C5A C6A 122.23(17)
C4A C5A H5AA 118.9
C6A C5A H5AA 118.9
N2A C6A C5A 110.13(15)
N2A C6A C1A 130.01(16)
C5A C6A C1A 119.79(16)
C8A C7A C12A 121.58(17)
C8A C7A N3A 122.87(16)
C12A C7A N3A 115.55(15)
C9A C8A C7A 119.70(18)
C9A C8A H8AA 120.2
C7A C8A H8AA 120.2
C8A C9A C10A 119.70(18)
C8A C9A H9AA 120.1
C10A C9A H9AA 120.1
C11A C10A C9A 121.34(18)
C11A C10A H10A 119.3
C9A C10A H10A 119.3
C10A C11A C12A 120.65(18)
C10A C11A H11A 119.7
C12A C11A H11A 119.7
N4A C12A C11A 126.59(16)
N4A C12A C7A 116.41(16)
C11A C12A C7A 116.99(16)
S2A C13A H13A 109.5
S2A C13A H13B 109.5
H13A C13A H13B 109.5
S2A C13A H13C 109.5
H13A C13A H13C 109.5
H13B C13A H13C 109.5
S1A C14A H14A 109.5
S1A C14A H14B 109.5
H14A C14A H14B 109.5
S1A C14A H14C 109.5
H14A C14A H14C 109.5
H14B C14A H14C 109.5
N5A C15A N6A 111.68(16)
N5A C15A H15A 124.2
N6A C15A H15A 124.2
C17A C16A N5A 109.86(16)
C17A C16A H16A 125.1
N5A C16A H16A 125.1
C16A C17A N6A 106.21(16)
C16A C17A H17A 126.9
N6A C17A H17A 126.9
N6A C18A H18A 109.5
N6A C18A H18B 109.5
H18A C18A H18B 109.5
N6A C18A H18C 109.5
H18A C18A H18C 109.5
H18B C18A H18C 109.5
N7A C19A N8A 111.65(17)
N7A C19A H19A 124.2
N8A C19A H19A 124.2
C21A C20A N7A 109.57(17)
C21A C20A H20A 125.2
N7A C20A H20A 125.2
C20A C21A N8A 106.28(17)
C20A C21A H21A 126.9
N8A C21A H21A 126.9
N8A C22A H22A 109.5
N8A C22A H22B 109.5
H22A C22A H22B 109.5
N8A C22A H22C 109.5
H22A C22A H22C 109.5
H22B C22A H22C 109.5
N1B Co1B N3B 89.36(6)
N1B Co1B N4B 170.26(6)
N3B Co1B N4B 80.91(6)
N1B Co1B N5B 92.15(6)
N3B Co1B N5B 97.61(6)
N4B Co1B N5B 88.72(6)
N1B Co1B N7B 91.57(6)
N3B Co1B N7B 97.91(6)
N4B Co1B N7B 90.23(6)
N5B Co1B N7B 164.07(6)
O1B S1B O2B 117.24(8)
O1B S1B N1B 113.67(8)
O2B S1B N1B 102.88(8)
O1B S1B C14B 107.75(9)
O2B S1B C14B 106.59(9)
N1B S1B C14B 108.22(9)
O3B S2B O4B 116.20(8)
O3B S2B N4B 106.10(8)
O4B S2B N4B 113.25(8)
O3B S2B C13B 106.94(9)
O4B S2B C13B 106.37(9)
N4B S2B C13B 107.53(9)
C1B N1B S1B 124.21(13)
C1B N1B Co1B 127.43(12)
S1B N1B Co1B 107.86(8)
N3B N2B C6B 120.58(16)
N2B N3B C7B 114.62(15)
N2B N3B Co1B 131.65(13)
C7B N3B Co1B 113.68(11)
C12B N4B S2B 122.24(13)
C12B N4B Co1B 113.30(11)
S2B N4B Co1B 122.65(9)
C15B N5B C16B 105.42(15)
C15B N5B Co1B 125.07(13)
C16B N5B Co1B 129.46(13)
C15B N6B C17B 107.10(16)
C15B N6B C18B 125.60(17)
C17B N6B C18B 127.21(16)
C19B N7B C20B 105.15(15)
C19B N7B Co1B 125.62(12)
C20B N7B Co1B 129.10(13)
C19B N8B C21B 107.06(16)
C19B N8B C22B 125.58(16)
C21B N8B C22B 127.34(16)
N1B C1B C2B 123.43(16)
N1B C1B C6B 119.92(16)
C2B C1B C6B 116.64(16)
C3B C2B C1B 122.11(18)
C3B C2B H2BA 118.9
C1B C2B H2BA 118.9
C2B C3B C4B 121.26(18)
C2B C3B H3BA 119.4
C4B C3B H3BA 119.4
C5B C4B C3B 118.09(17)
C5B C4B H4BA 121.0
C3B C4B H4BA 121.0
C4B C5B C6B 122.65(18)
C4B C5B H5BA 118.7
C6B C5B H5BA 118.7
N2B C6B C5B 110.23(16)
N2B C6B C1B 130.54(16)
C5B C6B C1B 119.22(17)
C8B C7B C12B 121.12(17)
C8B C7B N3B 123.41(16)
C12B C7B N3B 115.40(15)
C9B C8B C7B 120.26(18)
C9B C8B H8BA 119.9
C7B C8B H8BA 119.9
C8B C9B C10B 119.32(18)
C8B C9B H9BA 120.3
C10B C9B H9BA 120.3
C11B C10B C9B 121.20(18)
C11B C10B H10B 119.4
C9B C10B H10B 119.4
C10B C11B C12B 120.95(17)
C10B C11B H11B 119.5
C12B C11B H11B 119.5
N4B C12B C11B 126.45(16)
N4B C12B C7B 116.42(16)
C11B C12B C7B 117.12(16)
S2B C13B H13D 109.5
S2B C13B H13E 109.5
H13D C13B H13E 109.5
S2B C13B H13F 109.5
H13D C13B H13F 109.5
H13E C13B H13F 109.5
S1B C14B H14D 109.5
S1B C14B H14E 109.5
H14D C14B H14E 109.5
S1B C14B H14F 109.5
H14D C14B H14F 109.5
H14E C14B H14F 109.5
N5B C15B N6B 111.67(17)
N5B C15B H15B 124.2
N6B C15B H15B 124.2
C17B C16B N5B 109.60(17)
C17B C16B H16B 125.2
N5B C16B H16B 125.2
C16B C17B N6B 106.21(16)
C16B C17B H17B 126.9
N6B C17B H17B 126.9
N6B C18B H18D 109.5
N6B C18B H18E 109.5
H18D C18B H18E 109.5
N6B C18B H18F 109.5
H18D C18B H18F 109.5
H18E C18B H18F 109.5
N7B C19B N8B 111.63(16)
N7B C19B H19B 124.2
N8B C19B H19B 124.2
C21B C20B N7B 109.81(17)
C21B C20B H20B 125.1
N7B C20B H20B 125.1
C20B C21B N8B 106.35(16)
C20B C21B H21B 126.8
N8B C21B H21B 126.8
N8B C22B H22D 109.5
N8B C22B H22E 109.5
H22D C22B H22E 109.5
N8B C22B H22F 109.5
H22D C22B H22F 109.5
H22E C22B H22F 109.5
N4C Co1C N2C 88.49(6)
N4C Co1C N1C 168.86(7)
N2C Co1C N1C 80.41(6)
N4C Co1C N7C 97.14(6)
N2C Co1C N7C 98.28(6)
N1C Co1C N7C 85.42(6)
N4C Co1C N5C 92.71(6)
N2C Co1C N5C 99.73(6)
N1C Co1C N5C 88.32(6)
N7C Co1C N5C 159.66(6)
O2C S1C O1C 115.86(9)
O2C S1C N1C 106.76(9)
O1C S1C N1C 113.96(9)
O2C S1C C14C 107.35(10)
O1C S1C C14C 106.78(11)
N1C S1C C14C 105.48(10)
O4C S2C O3C 116.19(9)
O4C S2C N4C 114.44(9)
O3C S2C N4C 102.99(8)
O4C S2C C13C 107.15(9)
O3C S2C C13C 107.85(9)
N4C S2C C13C 107.82(9)
C1C N1C S1C 124.61(13)
C1C N1C Co1C 113.73(12)
S1C N1C Co1C 121.64(9)
N3C N2C C6C 114.42(15)
N3C N2C Co1C 132.31(12)
C6C N2C Co1C 113.27(12)
N2C N3C C7C 120.30(16)
C12C N4C S2C 123.39(13)
C12C N4C Co1C 127.64(12)
S2C N4C Co1C 107.65(9)
C15C N5C C16C 105.48(16)
C15C N5C Co1C 127.48(13)
C16C N5C Co1C 127.03(13)
C15C N6C C17C 106.96(16)
C15C N6C C18C 126.44(17)
C17C N6C C18C 126.57(16)
C19C N7C C20C 105.11(16)
C19C N7C Co1C 126.69(13)
C20C N7C Co1C 128.02(13)
C19C N8C C21C 107.32(16)
C19C N8C C22C 126.49(17)
C21C N8C C22C 126.19(17)
N1C C1C C2C 126.84(17)
N1C C1C C6C 115.91(16)
C2C C1C C6C 117.25(17)
C3C C2C C1C 120.63(18)
C3C C2C H2CA 119.7
C1C C2C H2CA 119.7
C2C C3C C4C 121.34(17)
C2C C3C H3CA 119.3
C4C C3C H3CA 119.3
C5C C4C C3C 119.37(18)
C5C C4C H4CA 120.3
C3C C4C H4CA 120.3
C4C C5C C6C 120.05(18)
C4C C5C H5CA 120.0
C6C C5C H5CA 120.0
C5C C6C C1C 121.35(17)
C5C C6C N2C 123.28(17)
C1C C6C N2C 115.34(16)
C8C C7C N3C 110.46(16)
C8C C7C C12C 119.48(17)
N3C C7C C12C 130.03(17)
C9C C8C C7C 122.56(18)
C9C C8C H8CA 118.7
C7C C8C H8CA 118.7
C8C C9C C10C 118.03(19)
C8C C9C H9CA 121.0
C10C C9C H9CA 121.0
C11C C10C C9C 121.07(18)
C11C C10C H10C 119.5
C9C C10C H10C 119.5
C10C C11C C12C 122.41(18)
C10C C11C H11C 118.8
C12C C11C H11C 118.8
N4C C12C C11C 123.47(17)
N4C C12C C7C 120.09(16)
C11C C12C C7C 116.43(17)
S2C C13C H13G 109.5
S2C C13C H13H 109.5
H13G C13C H13H 109.5
S2C C13C H13I 109.5
H13G C13C H13I 109.5
H13H C13C H13I 109.5
S1C C14C H14G 109.5
S1C C14C H14H 109.5
H14G C14C H14H 109.5
S1C C14C H14I 109.5
H14G C14C H14I 109.5
H14H C14C H14I 109.5
N5C C15C N6C 111.73(17)
N5C C15C H15C 124.1
N6C C15C H15C 124.1
C17C C16C N5C 109.64(18)
C17C C16C H16C 125.2
N5C C16C H16C 125.2
C16C C17C N6C 106.19(17)
C16C C17C H17C 126.9
N6C C17C H17C 126.9
N6C C18C H18G 109.5
N6C C18C H18H 109.5
H18G C18C H18H 109.5
N6C C18C H18I 109.5
H18G C18C H18I 109.5
H18H C18C H18I 109.5
N7C C19C N8C 111.82(17)
N7C C19C H19C 124.1
N8C C19C H19C 124.1
C21C C20C N7C 109.78(17)
C21C C20C H20C 125.1
N7C C20C H20C 125.1
C20C C21C N8C 105.97(17)
C20C C21C H21C 127.0
N8C C21C H21C 127.0
N8C C22C H22G 109.5
N8C C22C H22H 109.5
H22G C22C H22H 109.5
N8C C22C H22I 109.5
H22G C22C H22I 109.5
H22H C22C H22I 109.5

loop_
_geom_bond_atom_site_label_1
_geom_bond_atom_site_label_2
_geom_bond_distance
Co1A N3A 2.0194(15)
Co1A N1A 2.0275(15)
Co1A N4A 2.0711(15)
Co1A N7A 2.1267(15)
Co1A N5A 2.1279(15)
S1A O1A 1.4468(14)
S1A O2A 1.4535(14)
S1A N1A 1.6087(15)
S1A C14A 1.772(2)
S2A O3A 1.4449(14)
S2A O4A 1.4520(14)
S2A N4A 1.5979(15)
S2A C13A 1.7742(19)
N1A C1A 1.385(2)
N2A N3A 1.276(2)
N2A C6A 1.405(2)
N3A C7A 1.424(2)
N4A C12A 1.391(2)
N5A C15A 1.328(2)
N5A C16A 1.386(2)
N6A C15A 1.349(2)
N6A C17A 1.378(2)
N6A C18A 1.465(2)
N7A C19A 1.325(2)
N7A C20A 1.385(2)
N8A C19A 1.347(2)
N8A C21A 1.372(2)
N8A C22A 1.464(2)
C1A C2A 1.417(2)
C1A C6A 1.431(2)
C2A C3A 1.383(3)
C2A H2AA 0.9500
C3A C4A 1.393(3)
C3A H3AA 0.9500
C4A C5A 1.379(3)
C4A H4AA 0.9500
C5A C6A 1.408(2)
C5A H5AA 0.9500
C7A C8A 1.401(2)
C7A C12A 1.422(3)
C8A C9A 1.381(3)
C8A H8AA 0.9500
C9A C10A 1.394(3)
C9A H9AA 0.9500
C10A C11A 1.385(3)
C10A H10A 0.9500
C11A C12A 1.413(3)
C11A H11A 0.9500
C13A H13A 0.9800
C13A H13B 0.9800
C13A H13C 0.9800
C14A H14A 0.9800
C14A H14B 0.9800
C14A H14C 0.9800
C15A H15A 0.9500
C16A C17A 1.360(3)
C16A H16A 0.9500
C17A H17A 0.9500
C18A H18A 0.9800
C18A H18B 0.9800
C18A H18C 0.9800
C19A H19A 0.9500
C20A C21A 1.363(3)
C20A H20A 0.9500
C21A H21A 0.9500
C22A H22A 0.9800
C22A H22B 0.9800
C22A H22C 0.9800
Co1B N1B 2.0144(15)
Co1B N3B 2.0289(15)
Co1B N4B 2.0719(15)
Co1B N5B 2.1145(15)
Co1B N7B 2.1255(15)
S1B O1B 1.4431(15)
S1B O2B 1.4564(14)
S1B N1B 1.6110(16)
S1B C14B 1.7691(19)
S2B O3B 1.4442(14)
S2B O4B 1.4521(14)
S2B N4B 1.5960(15)
S2B C13B 1.7776(19)
N1B C1B 1.392(2)
N2B N3B 1.272(2)
N2B C6B 1.410(2)
N3B C7B 1.435(2)
N4B C12B 1.394(2)
N5B C15B 1.327(2)
N5B C16B 1.384(2)
N6B C15B 1.349(2)
N6B C17B 1.379(3)
N6B C18B 1.464(2)
N7B C19B 1.328(2)
N7B C20B 1.384(2)
N8B C19B 1.348(2)
N8B C21B 1.377(2)
N8B C22B 1.466(2)
C1B C2B 1.414(2)
C1B C6B 1.435(3)
C2B C3B 1.381(3)
C2B H2BA 0.9500
C3B C4B 1.394(3)
C3B H3BA 0.9500
C4B C5B 1.376(3)
C4B H4BA 0.9500
C5B C6B 1.411(3)
C5B H5BA 0.9500
C7B C8B 1.400(3)
C7B C12B 1.425(2)
C8B C9B 1.387(3)
C8B H8BA 0.9500
C9B C10B 1.396(3)
C9B H9BA 0.9500
C10B C11B 1.385(3)
C10B H10B 0.9500
C11B C12B 1.412(2)
C11B H11B 0.9500
C13B H13D 0.9800
C13B H13E 0.9800
C13B H13F 0.9800
C14B H14D 0.9800
C14B H14E 0.9800
C14B H14F 0.9800
C15B H15B 0.9500
C16B C17B 1.364(3)
C16B H16B 0.9500
C17B H17B 0.9500
C18B H18D 0.9800
C18B H18E 0.9800
C18B H18F 0.9800
C19B H19B 0.9500
C20B C21B 1.357(3)
C20B H20B 0.9500
C21B H21B 0.9500
C22B H22D 0.9800
C22B H22E 0.9800
C22B H22F 0.9800
Co1C N4C 2.0180(16)
Co1C N2C 2.0337(16)
Co1C N1C 2.0585(15)
Co1C N7C 2.1342(15)
Co1C N5C 2.1399(16)
S1C O2C 1.4447(14)
S1C O1C 1.4516(14)
S1C N1C 1.5899(17)
S1C C14C 1.765(2)
S2C O4C 1.4470(15)
S2C O3C 1.4555(15)
S2C N4C 1.6089(16)
S2C C13C 1.7660(19)
N1C C1C 1.392(2)
N2C N3C 1.271(2)
N2C C6C 1.432(2)
N3C C7C 1.411(2)
N4C C12C 1.389(2)
N5C C15C 1.323(2)
N5C C16C 1.377(3)
N6C C15C 1.346(2)
N6C C17C 1.377(3)
N6C C18C 1.467(2)
N7C C19C 1.320(2)
N7C C20C 1.384(2)
N8C C19C 1.343(2)
N8C C21C 1.372(3)
N8C C22C 1.462(3)
C1C C2C 1.411(2)
C1C C6C 1.420(3)
C2C C3C 1.385(3)
C2C H2CA 0.9500
C3C C4C 1.398(3)
C3C H3CA 0.9500
C4C C5C 1.380(3)
C4C H4CA 0.9500
C5C C6C 1.401(3)
C5C H5CA 0.9500
C7C C8C 1.409(3)
C7C C12C 1.435(3)
C8C C9C 1.377(3)
C8C H8CA 0.9500
C9C C10C 1.397(3)
C9C H9CA 0.9500
C10C C11C 1.381(3)
C10C H10C 0.9500
C11C C12C 1.411(3)
C11C H11C 0.9500
C13C H13G 0.9800
C13C H13H 0.9800
C13C H13I 0.9800
C14C H14G 0.9800
C14C H14H 0.9800
C14C H14I 0.9800
C15C H15C 0.9500
C16C C17C 1.363(3)
C16C H16C 0.9500
C17C H17C 0.9500
C18C H18G 0.9800
C18C H18H 0.9800
C18C H18I 0.9800
C19C H19C 0.9500
C20C C21C 1.360(3)
C20C H20C 0.9500
C21C H21C 0.9500
C22C H22G 0.9800
C22C H22H 0.9800
C22C H22I 0.9800
